data_7157587
loop_
_publ_author_name
'Ren, Panlong'
'Miao, Xinyu'
'Tang, Ting'
'Wu, Yueting'
'Wang, Jing'
'Zeng, Ying'
'Li, Yun'
'Gao, Kun'
'Yang, Yan-Long'

_publ_section_title
;
 Construction of a meroterpenoid-like compound collection by
 precursor-assisted biosynthesis.
;
_journal_issue 30
_journal_name_full 'Organic &amp; biomolecular chemistry'
_journal_page_first 5850
_journal_page_last 5856
_journal_paper_doi 10.1039/d0ob01235a
_journal_volume 18
_journal_year 2020
_chemical_formula_moiety 'C11 H12 O3'
_chemical_formula_sum 'C11 H12 O3'
_chemical_formula_weight 192.21
_space_group_crystal_system monoclinic
_space_group_IT_number 14
_space_group_name_Hall '-P 2yn'
_space_group_name_H-M_alt 'P 1 21/n 1'
_atom_sites_solution_hydrogens mixed
_atom_sites_solution_primary direct
_audit_block_doi 10.5517/ccdc.csd.cc251stv
_audit_creation_date 2020-01-08
_audit_creation_method
;
Olex2 1.2
(compiled 2018.05.29 svn.r3508 for OlexSys, GUI svn.r5506)
;
_audit_update_record
;
2020-04-18 deposited with the CCDC.	2020-07-10 downloaded from the CCDC.
;
_cell_angle_alpha 90
_cell_angle_beta 95.065(5)
_cell_angle_gamma 90
_cell_formula_units_Z 4
_cell_length_a 7.5792(5)
_cell_length_b 17.2620(8)
_cell_length_c 7.5865(3)
_cell_measurement_reflns_used 1488
_cell_measurement_temperature 293.61(10)
_cell_measurement_theta_max 68.3540
_cell_measurement_theta_min 5.1110
_cell_volume 988.68(9)
_computing_cell_refinement 'CrysAlisPro 1.171.38.43f (Rigaku OD, 2015)'
_computing_data_collection 'CrysAlisPro 1.171.38.43f (Rigaku OD, 2015)'
_computing_data_reduction 'CrysAlisPro 1.171.38.43f (Rigaku OD, 2015)'
_computing_molecular_graphics 'Olex2 (Dolomanov et al., 2009)'
_computing_publication_material 'Olex2 (Dolomanov et al., 2009)'
_computing_structure_refinement 'ShelXL (Sheldrick, 2015)'
_computing_structure_solution 'ShelXS (Sheldrick, 2008)'
_diffrn_ambient_environment air
_diffrn_ambient_temperature 293.61(10)
_diffrn_detector 'CCD plate'
_diffrn_detector_area_resol_mean 16.0733
_diffrn_detector_type Eos
_diffrn_measured_fraction_theta_full 0.985
_diffrn_measured_fraction_theta_max 0.985
_diffrn_measurement_details
;
List of Runs (angles in degrees, time in seconds):

  # Type    Start    End  Width  t~exp~   \w     \q     \k     \f   Frames
#--------------------------------------------------------------------------
  1  \w    -21.00  69.00   1.00    1.00    --    0.00  57.00 120.00   90
  2  \w    -47.00  12.00   1.00    1.00    --    0.00 108.00 -68.00   59
  3  \w     33.00 123.00   1.00    1.00    --   54.00  57.00-150.00   90
  4  \w     23.00 111.00   1.00    1.00    --   54.00-125.00 -90.00   88
  5  \w     10.00 127.00   1.00    1.00    --   54.00  19.00 -30.00  117
  6  \w     38.00 138.00   1.00    1.00    --  108.00 -77.00  90.00  100
  7  \w     36.00 116.00   1.00    1.00    --  108.00-111.00  60.00   80
  8  \w     86.00 178.00   1.00    1.00    --  108.00  50.00 -60.00   92
  9  \w     86.00 178.00   1.00    1.00    --  108.00  50.00-180.00   92
 10  \w     57.00 151.00   1.00    1.00    --  108.00 178.00  60.00   94
 11  \w    100.00 178.00   1.00    1.00    --  108.00 111.00-150.00   78
 12  \w     57.00 151.00   1.00    1.00    --  108.00 178.00   0.00   94
 13  \w    -21.00  69.00   1.00    1.00    --    0.00  57.00-150.00   90
 14  \w    -70.00  30.00   1.00    1.00    --    0.00 -77.00  90.00  100
 15  \w     24.00 124.00   1.00    1.00    --   54.00  77.00  90.00  100
 16  \w    -15.00  16.00   1.00    1.00    --   54.00 -57.00 -30.00   31
 17  \w     33.00 123.00   1.00    1.00    --   54.00  57.00  30.00   90
;
_diffrn_measurement_device 'four-circle diffractometer'
_diffrn_measurement_device_type 'SuperNova, Dual, Cu at zero, Eos'
_diffrn_measurement_method '\w scans'
_diffrn_orient_matrix_type 'CrysAlisPro convention (1999,Acta A55,543-557)'
_diffrn_orient_matrix_UB_11 -0.0911488000
_diffrn_orient_matrix_UB_12 -0.0780468000
_diffrn_orient_matrix_UB_13 0.0294328000
_diffrn_orient_matrix_UB_21 -0.0696438000
_diffrn_orient_matrix_UB_22 0.0318698000
_diffrn_orient_matrix_UB_23 0.1705158000
_diffrn_orient_matrix_UB_31 -0.1689822000
_diffrn_orient_matrix_UB_32 0.0289885000
_diffrn_orient_matrix_UB_33 -0.1078926000
_diffrn_radiation_monochromator mirror
_diffrn_radiation_probe x-ray
_diffrn_radiation_type CuK\a
_diffrn_radiation_wavelength 1.54184
_diffrn_reflns_av_R_equivalents 0.0188
_diffrn_reflns_av_unetI/netI 0.0199
_diffrn_reflns_Laue_measured_fraction_full 0.985
_diffrn_reflns_Laue_measured_fraction_max 0.985
_diffrn_reflns_limit_h_max 6
_diffrn_reflns_limit_h_min -9
_diffrn_reflns_limit_k_max 20
_diffrn_reflns_limit_k_min -20
_diffrn_reflns_limit_l_max 8
_diffrn_reflns_limit_l_min -9
_diffrn_reflns_number 5226
_diffrn_reflns_point_group_measured_fraction_full 0.985
_diffrn_reflns_point_group_measured_fraction_max 0.985
_diffrn_reflns_theta_full 66.568
_diffrn_reflns_theta_max 66.568
_diffrn_reflns_theta_min 5.124
_diffrn_source 'micro-focus sealed X-ray tube'
_diffrn_source_type 'SuperNova (Cu) X-ray Source'
_exptl_absorpt_coefficient_mu 0.772
_exptl_absorpt_correction_T_max 1.00000
_exptl_absorpt_correction_T_min 0.41753
_exptl_absorpt_correction_type multi-scan
_exptl_absorpt_process_details
;
CrysAlisPro 1.171.38.43f (Rigaku Oxford Diffraction, 2015)
Empirical absorption correction using spherical harmonics,
 implemented in SCALE3 ABSPACK scaling algorithm.
;
_exptl_crystal_colour 'clear light colourless'
_exptl_crystal_colour_lustre clear
_exptl_crystal_colour_modifier light
_exptl_crystal_colour_primary colourless
_exptl_crystal_density_diffrn 1.291
_exptl_crystal_description block
_exptl_crystal_F_000 408
_exptl_crystal_size_max 0.19
_exptl_crystal_size_mid 0.15
_exptl_crystal_size_min 0.12
_refine_diff_density_max 0.112
_refine_diff_density_min -0.173
_refine_diff_density_rms 0.037
_refine_ls_extinction_method none
_refine_ls_goodness_of_fit_ref 1.033
_refine_ls_hydrogen_treatment mixed
_refine_ls_matrix_type full
_refine_ls_number_parameters 133
_refine_ls_number_reflns 1716
_refine_ls_number_restraints 0
_refine_ls_restrained_S_all 1.033
_refine_ls_R_factor_all 0.0573
_refine_ls_R_factor_gt 0.0451
_refine_ls_shift/su_max 0.000
_refine_ls_shift/su_mean 0.000
_refine_ls_structure_factor_coef Fsqd
_refine_ls_weighting_details 'w=1/[\s^2^(Fo^2^)+(0.0635P)^2^+0.2287P] where P=(Fo^2^+2Fc^2^)/3'
_refine_ls_weighting_scheme calc
_refine_ls_wR_factor_gt 0.1163
_refine_ls_wR_factor_ref 0.1279
_reflns_Friedel_coverage 0.000
_reflns_number_gt 1357
_reflns_number_total 1716
_reflns_threshold_expression 'I > 2\s(I)'
_cod_data_source_file d0ob01235a2.cif
_cod_data_source_block renpl_1005
_cod_depositor_comments
;Adding full bibliography for 7157587--7157591.cif.

 Adding full bibliography for 7157587--7157591.cif.
;
_cod_database_code 7157587
_shelx_shelxl_version_number 2018/3
_shelx_space_group_comment
;
The symmetry employed for this shelxl refinement is uniquely defined
by the following loop, which should always be used as a source of
symmetry information in preference to the above space-group names.
They are only intended as comments.
;
_reflns_odcompleteness_completeness 98.37
_reflns_odcompleteness_iscentric 1
_reflns_odcompleteness_theta 66.97
_olex2_refinement_description
;
1. Fixed Uiso
 At 1.2 times of:
  All C(H) groups, All C(H,H) groups
 At 1.5 times of:
  All C(H,H,H) groups, All O(H) groups
2.a Secondary CH2 refined with riding coordinates:
 C5(H5A,H5B)
2.b Aromatic/amide H refined with riding coordinates:
 C7(H7), C8(H8), C11(H11), C12(H12), C1AA(H1AA)
2.c Idealised Me refined as rotating group:
 C0AA(H0AA,H0AB,H0AC)
2.d Idealised tetrahedral OH refined as rotating group:
 O1(H1)
;
_olex2_date_sample_data_collection 2020-01-07
_olex2_submission_special_instructions 'No special instructions were received'
_oxdiff_exptl_absorpt_empirical_details
;
Empirical correction (ABSPACK) includes:
- Absorption correction using spherical harmonics
- Frame scaling
;
_oxdiff_exptl_absorpt_empirical_full_max 2.261
_oxdiff_exptl_absorpt_empirical_full_min 0.734

loop_
_space_group_symop_operation_xyz
'x, y, z'
'-x+1/2, y+1/2, -z+1/2'
'-x, -y, -z'
'x-1/2, -y-1/2, z-1/2'

loop_
_atom_site_label
_atom_site_type_symbol
_atom_site_fract_x
_atom_site_fract_y
_atom_site_fract_z
_atom_site_U_iso_or_equiv
_atom_site_adp_type
_atom_site_occupancy
_atom_site_site_symmetry_order
_atom_site_calc_flag
_atom_site_refinement_flags_posn
_atom_site_refinement_flags_adp
_atom_site_refinement_flags_occupancy
_atom_site_disorder_assembly
_atom_site_disorder_group
O1 O 0.09843(17) 0.20791(7) 0.66652(15) 0.0516(4) Uani 1 1 d . . . . .
H1 H 0.158918 0.228637 0.748237 0.077 Uiso 1 1 calc GR . . . .
O2 O -0.1942(2) 0.22264(8) 0.43479(19) 0.0646(4) Uani 1 1 d . . . . .
C3 C -0.2458(2) 0.15668(11) 0.5376(2) 0.0503(5) Uani 1 1 d . . . . .
C4 C 0.0442(2) 0.13196(10) 0.7211(2) 0.0427(4) Uani 1 1 d . . . . .
C5 C -0.0882(2) 0.10268(10) 0.5737(2) 0.0444(4) Uani 1 1 d . . . . .
H5A H -0.028891 0.096942 0.466268 0.053 Uiso 1 1 calc R . . . .
H5B H -0.130513 0.051995 0.605680 0.053 Uiso 1 1 calc R . . . .
C6 C -0.0489(3) 0.13984(11) 0.8870(2) 0.0524(5) Uani 1 1 d . . . . .
C7 C 0.2064(3) 0.08304(12) 0.7434(3) 0.0632(5) Uani 1 1 d . . . . .
H7 H 0.262710 0.070255 0.643296 0.076 Uiso 1 1 calc R . . . .
C8 C -0.2212(3) 0.17684(14) 0.8634(3) 0.0716(6) Uani 1 1 d . . . . .
H8 H -0.271613 0.195170 0.962746 0.086 Uiso 1 1 calc R . . . .
O9 O 0.2568(3) 0.04928(13) 1.2053(3) 0.1297(10) Uani 1 1 d . . . . .
C10 C 0.1910(4) 0.07177(15) 1.0610(3) 0.0851(9) Uani 1 1 d . . . . .
C11 C 0.0247(3) 0.11370(14) 1.0424(3) 0.0744(7) Uani 1 1 d . . . . .
H11 H -0.033573 0.122855 1.143257 0.089 Uiso 1 1 calc R . . . .
C12 C -0.3096(3) 0.18559(13) 0.7067(3) 0.0677(6) Uani 1 1 d . . . . .
H12 H -0.417865 0.211239 0.701097 0.081 Uiso 1 1 calc R . . . .
C0AA C -0.3952(3) 0.11753(14) 0.4234(3) 0.0772(7) Uani 1 1 d . . . . .
H0AA H -0.490458 0.153633 0.398297 0.116 Uiso 1 1 calc GR . . . .
H0AB H -0.437136 0.073673 0.485359 0.116 Uiso 1 1 calc GR . . . .
H0AC H -0.352227 0.100595 0.314499 0.116 Uiso 1 1 calc GR . . . .
C1AA C 0.2741(3) 0.05693(15) 0.8986(4) 0.0839(8) Uani 1 1 d . . . . .
H1AA H 0.378124 0.028142 0.904153 0.101 Uiso 1 1 calc R . . . .
H2 H -0.104(3) 0.2424(15) 0.498(3) 0.089(8) Uiso 1 1 d . . . . .

loop_
_atom_site_aniso_label
_atom_site_aniso_U_11
_atom_site_aniso_U_22
_atom_site_aniso_U_33
_atom_site_aniso_U_23
_atom_site_aniso_U_13
_atom_site_aniso_U_12
O1 0.0585(8) 0.0556(8) 0.0398(7) 0.0074(5) -0.0006(5) -0.0145(6)
O2 0.0640(9) 0.0619(9) 0.0640(9) 0.0205(7) -0.0161(7) -0.0078(7)
C3 0.0477(10) 0.0517(10) 0.0509(11) 0.0057(8) 0.0009(8) -0.0015(8)
C4 0.0473(9) 0.0463(9) 0.0347(9) 0.0047(7) 0.0055(7) -0.0021(7)
C5 0.0514(10) 0.0474(9) 0.0350(9) -0.0011(7) 0.0084(7) -0.0017(8)
C6 0.0677(12) 0.0557(11) 0.0350(9) -0.0015(7) 0.0110(8) -0.0127(9)
C7 0.0534(11) 0.0698(13) 0.0652(13) 0.0038(10) -0.0001(9) 0.0064(10)
C8 0.0771(15) 0.0839(16) 0.0586(13) -0.0135(11) 0.0328(11) 0.0037(12)
O9 0.157(2) 0.1296(16) 0.0880(13) 0.0608(12) -0.0713(13) -0.0677(15)
C10 0.1049(19) 0.0782(16) 0.0640(15) 0.0299(12) -0.0381(14) -0.0430(14)
C11 0.1010(18) 0.0877(16) 0.0339(11) 0.0073(10) 0.0029(10) -0.0382(14)
C12 0.0536(11) 0.0721(14) 0.0797(16) -0.0034(11) 0.0193(10) 0.0146(10)
C0AA 0.0603(13) 0.0804(16) 0.0874(17) 0.0047(12) -0.0136(11) -0.0128(11)
C1AA 0.0716(15) 0.0759(16) 0.0977(19) 0.0212(13) -0.0290(13) 0.0009(12)

loop_
_atom_type_symbol
_atom_type_description
_atom_type_scat_dispersion_real
_atom_type_scat_dispersion_imag
_atom_type_scat_source
C C 0.0181 0.0091 'International Tables Vol C Tables 4.2.6.8 and 6.1.1.4'
H H 0.0000 0.0000 'International Tables Vol C Tables 4.2.6.8 and 6.1.1.4'
O O 0.0492 0.0322 'International Tables Vol C Tables 4.2.6.8 and 6.1.1.4'

loop_
_geom_angle_atom_site_label_1
_geom_angle_atom_site_label_2
_geom_angle_atom_site_label_3
_geom_angle
_geom_angle_site_symmetry_1
_geom_angle_site_symmetry_3
_geom_angle_publ_flag
C4 O1 H1 109.5 . . ?
C3 O2 H2 104.4(17) . . ?
O2 C3 C5 109.41(14) . . ?
O2 C3 C12 108.76(16) . . ?
O2 C3 C0AA 105.34(16) . . ?
C5 C3 C0AA 111.30(17) . . ?
C12 C3 C5 110.99(16) . . ?
C12 C3 C0AA 110.84(17) . . ?
O1 C4 C5 106.05(13) . . ?
O1 C4 C6 108.93(14) . . ?
O1 C4 C7 107.11(14) . . ?
C6 C4 C5 108.52(14) . . ?
C7 C4 C5 112.31(15) . . ?
C7 C4 C6 113.60(16) . . ?
C3 C5 C4 112.67(14) . . ?
C3 C5 H5A 109.1 . . ?
C3 C5 H5B 109.1 . . ?
C4 C5 H5A 109.1 . . ?
C4 C5 H5B 109.1 . . ?
H5A C5 H5B 107.8 . . ?
C8 C6 C4 114.87(16) . . ?
C11 C6 C4 121.2(2) . . ?
C11 C6 C8 124.0(2) . . ?
C4 C7 H7 118.4 . . ?
C1AA C7 C4 123.1(2) . . ?
C1AA C7 H7 118.4 . . ?
C6 C8 H8 118.6 . . ?
C12 C8 C6 122.76(18) . . ?
C12 C8 H8 118.6 . . ?
O9 C10 C11 121.8(3) . . ?
O9 C10 C1AA 121.9(3) . . ?
C11 C10 C1AA 116.31(18) . . ?
C6 C11 C10 123.1(2) . . ?
C6 C11 H11 118.5 . . ?
C10 C11 H11 118.5 . . ?
C3 C12 H12 118.1 . . ?
C8 C12 C3 123.86(19) . . ?
C8 C12 H12 118.1 . . ?
C3 C0AA H0AA 109.5 . . ?
C3 C0AA H0AB 109.5 . . ?
C3 C0AA H0AC 109.5 . . ?
H0AA C0AA H0AB 109.5 . . ?
H0AA C0AA H0AC 109.5 . . ?
H0AB C0AA H0AC 109.5 . . ?
C7 C1AA C10 122.1(2) . . ?
C7 C1AA H1AA 119.0 . . ?
C10 C1AA H1AA 119.0 . . ?

loop_
_geom_bond_atom_site_label_1
_geom_bond_atom_site_label_2
_geom_bond_distance
_geom_bond_site_symmetry_2
_geom_bond_publ_flag
O1 H1 0.8200 . ?
O1 C4 1.445(2) . ?
O2 C3 1.453(2) . ?
O2 H2 0.87(3) . ?
C3 C5 1.521(2) . ?
C3 C12 1.496(3) . ?
C3 C0AA 1.522(3) . ?
C4 C5 1.522(2) . ?
C4 C6 1.503(2) . ?
C4 C7 1.488(3) . ?
C5 H5A 0.9700 . ?
C5 H5B 0.9700 . ?
C6 C8 1.451(3) . ?
C6 C11 1.337(3) . ?
C7 H7 0.9300 . ?
C7 C1AA 1.321(3) . ?
C8 H8 0.9300 . ?
C8 C12 1.321(3) . ?
O9 C10 1.226(2) . ?
C10 C11 1.450(4) . ?
C10 C1AA 1.455(4) . ?
C11 H11 0.9300 . ?
C12 H12 0.9300 . ?
C0AA H0AA 0.9600 . ?
C0AA H0AB 0.9600 . ?
C0AA H0AC 0.9600 . ?
C1AA H1AA 0.9300 . ?

loop_
_geom_torsion_atom_site_label_1
_geom_torsion_atom_site_label_2
_geom_torsion_atom_site_label_3
_geom_torsion_atom_site_label_4
_geom_torsion
_geom_torsion_site_symmetry_1
_geom_torsion_site_symmetry_2
_geom_torsion_site_symmetry_3
_geom_torsion_site_symmetry_4
_geom_torsion_publ_flag
O1 C4 C5 C3 -57.58(18) . . . . ?
O1 C4 C6 C8 69.9(2) . . . . ?
O1 C4 C6 C11 -110.51(19) . . . . ?
O1 C4 C7 C1AA 112.5(2) . . . . ?
O2 C3 C5 C4 77.71(18) . . . . ?
O2 C3 C12 C8 -108.9(2) . . . . ?
C4 C6 C8 C12 16.1(3) . . . . ?
C4 C6 C11 C10 -4.3(3) . . . . ?
C4 C7 C1AA C10 2.3(4) . . . . ?
C5 C3 C12 C8 11.5(3) . . . . ?
C5 C4 C6 C8 -45.2(2) . . . . ?
C5 C4 C6 C11 134.46(19) . . . . ?
C5 C4 C7 C1AA -131.5(2) . . . . ?
C6 C4 C5 C3 59.31(19) . . . . ?
C6 C4 C7 C1AA -7.8(3) . . . . ?
C6 C8 C12 C3 1.9(4) . . . . ?
C7 C4 C5 C3 -174.26(15) . . . . ?
C7 C4 C6 C8 -170.85(17) . . . . ?
C7 C4 C6 C11 8.8(3) . . . . ?
C8 C6 C11 C10 175.3(2) . . . . ?
O9 C10 C11 C6 179.0(2) . . . . ?
O9 C10 C1AA C7 -177.9(2) . . . . ?
C11 C6 C8 C12 -163.5(2) . . . . ?
C11 C10 C1AA C7 2.9(4) . . . . ?
C12 C3 C5 C4 -42.3(2) . . . . ?
C0AA C3 C5 C4 -166.29(16) . . . . ?
C0AA C3 C12 C8 135.8(2) . . . . ?
C1AA C10 C11 C6 -1.8(3) . . . . ?
